data_7031001
loop_
_publ_author_name
'Roubeau, O.'
'Lorusso, G.'
'Teat, S. J.'
'Evangelisti, M.'

_publ_section_title
;
 Cryogenic magneto-caloric effect and magneto-structural correlations in
 carboxylate-bridged Gd(iii) compounds.
;
_journal_issue 30
_journal_name_full 'Dalton transactions (Cambridge, England : 2003)'
_journal_page_first 11502
_journal_page_last 11509
_journal_paper_doi 10.1039/c4dt00697f
_journal_volume 43
_journal_year 2014
_chemical_formula_moiety 'C12 H23 Gd O10, H2 O'
_chemical_formula_sum 'C12 H25 Gd O11'
_chemical_formula_weight 502.57
_chemical_name_systematic
; 
 ? 
;
_space_group_IT_number 14
_symmetry_cell_setting monoclinic
_symmetry_space_group_name_Hall '-P 2yn'
_symmetry_space_group_name_H-M 'P 1 21/n 1'
_atom_sites_solution_hydrogens geom
_atom_sites_solution_primary direct
_atom_sites_solution_secondary difmap
_audit_creation_method SHELXL-97
_cell_angle_alpha 90.00
_cell_angle_beta 92.9200(10)
_cell_angle_gamma 90.00
_cell_formula_units_Z 4
_cell_length_a 6.2169(4)
_cell_length_b 10.5404(6)
_cell_length_c 25.9134(15)
_cell_measurement_reflns_used 5549
_cell_measurement_temperature 100(2)
_cell_measurement_theta_max 33.58
_cell_measurement_theta_min 3.43
_cell_volume 1695.86(18)
_computing_cell_refinement 'Bruker SAINT'
_computing_data_collection 'Bruker APEX 2'
_computing_data_reduction 'Bruker SAINT'
_computing_structure_refinement 'SHELXL-97 (Sheldrick, 2008)'
_computing_structure_solution 'SHELXS-97 (Sheldrick, 2008)'
_diffrn_ambient_temperature 100(2)
_diffrn_measured_fraction_theta_full 0.993
_diffrn_measured_fraction_theta_max 0.993
_diffrn_measurement_device_type 'Bruker APEX II CCD diffractometer'
_diffrn_measurement_method '\w rotation with narrow frames'
_diffrn_radiation_monochromator 'silicon 111'
_diffrn_radiation_source 'Advanced Light Source station 11.3.1'
_diffrn_radiation_type synchrotron
_diffrn_radiation_wavelength 0.77490
_diffrn_reflns_av_R_equivalents 0.0484
_diffrn_reflns_av_sigmaI/netI 0.0497
_diffrn_reflns_limit_h_max 8
_diffrn_reflns_limit_h_min -8
_diffrn_reflns_limit_k_max 14
_diffrn_reflns_limit_k_min -14
_diffrn_reflns_limit_l_max 33
_diffrn_reflns_limit_l_min -35
_diffrn_reflns_number 15366
_diffrn_reflns_theta_full 32.55
_diffrn_reflns_theta_max 32.55
_diffrn_reflns_theta_min 3.33
_exptl_absorpt_coefficient_mu 4.960
_exptl_absorpt_correction_T_max 0.96
_exptl_absorpt_correction_T_min 0.78
_exptl_absorpt_correction_type multi-scan
_exptl_absorpt_process_details 'SADABS v2.10 Bruker AXS Madison WI US'
_exptl_crystal_colour colourless
_exptl_crystal_density_diffrn 1.968
_exptl_crystal_density_method 'not measured'
_exptl_crystal_description plate
_exptl_crystal_F_000 996
_exptl_crystal_size_max 0.05
_exptl_crystal_size_mid 0.03
_exptl_crystal_size_min 0.01
_refine_diff_density_max 1.940
_refine_diff_density_min -1.135
_refine_diff_density_rms 0.159
_refine_ls_extinction_method none
_refine_ls_goodness_of_fit_ref 1.055
_refine_ls_hydrogen_treatment mixed
_refine_ls_matrix_type full
_refine_ls_number_parameters 226
_refine_ls_number_reflns 4728
_refine_ls_number_restraints 8
_refine_ls_restrained_S_all 1.055
_refine_ls_R_factor_all 0.0449
_refine_ls_R_factor_gt 0.0331
_refine_ls_shift/su_max 0.000
_refine_ls_shift/su_mean 0.000
_refine_ls_structure_factor_coef Fsqd
_refine_ls_weighting_details 'calc w=1/[\s^2^(Fo^2^)+(0.0228P)^2^+3.9972P] where P=(Fo^2^+2Fc^2^)/3'
_refine_ls_weighting_scheme calc
_refine_ls_wR_factor_gt 0.0720
_refine_ls_wR_factor_ref 0.0761
_reflns_number_gt 3774
_reflns_number_total 4728
_reflns_threshold_expression >2sigma(I)
_cod_data_source_file c4dt00697f2.cif
_cod_data_source_block orz116
_cod_depositor_comments 'Adding full bibliography for 7031000--7031001.cif.'
_cod_original_sg_symbol_H-M P21/n
_cod_database_code 7031001

loop_
_symmetry_equiv_pos_as_xyz
'x, y, z'
'-x+1/2, y+1/2, -z+1/2'
'-x, -y, -z'
'x-1/2, -y-1/2, z-1/2'

loop_
_atom_site_label
_atom_site_type_symbol
_atom_site_fract_x
_atom_site_fract_y
_atom_site_fract_z
_atom_site_U_iso_or_equiv
_atom_site_adp_type
_atom_site_occupancy
_atom_site_symmetry_multiplicity
_atom_site_calc_flag
_atom_site_refinement_flags
Gd1 Gd 0.25528(3) 0.125002(18) 0.010520(7) 0.01061(6) Uani 1 1 d .
O1 O 0.5886(4) 0.2251(3) 0.04444(11) 0.0166(6) Uani 1 1 d .
O2 O 0.3047(4) 0.3470(3) 0.04074(12) 0.0176(6) Uani 1 1 d .
O3 O 1.0852(5) 0.5529(3) 0.07244(13) 0.0234(7) Uani 1 1 d .
H3 H 1.1568 0.4888 0.0644 0.035 Uiso 1 1 calc R
O4 O 0.1396(4) 0.1366(3) 0.09981(10) 0.0149(5) Uani 1 1 d .
O5 O -0.0616(4) 0.0149(3) 0.04895(10) 0.0123(5) Uani 1 1 d .
O6 O -0.4273(5) 0.0531(3) 0.22551(14) 0.0293(8) Uani 1 1 d D
H6 H -0.520(8) -0.004(3) 0.237(2) 0.044 Uiso 1 1 d D
O7 O 0.4463(4) -0.0535(2) 0.04495(10) 0.0122(5) Uani 1 1 d .
O8 O 0.6266(5) -0.2244(3) 0.06848(11) 0.0157(6) Uani 1 1 d .
O9 O 0.3185(6) -0.1543(3) 0.23918(13) 0.0284(8) Uani 1 1 d .
H9 H 0.2391 -0.1552 0.2645 0.043 Uiso 1 1 calc R
O10 O -0.0588(4) 0.2392(3) -0.01446(11) 0.0170(6) Uani 1 1 d D
H10C H -0.0820 0.2804 -0.0440 0.020 Uiso 1 1 d RD
H10D H -0.0901 0.2978 0.0088 0.020 Uiso 1 1 d RD
C1 C 0.5039(6) 0.3334(4) 0.05103(16) 0.0146(7) Uani 1 1 d .
C2 C 0.6405(7) 0.4460(4) 0.06627(18) 0.0210(9) Uani 1 1 d .
H2A H 0.5464 0.5144 0.0784 0.025 Uiso 1 1 calc R
H2B H 0.7113 0.4778 0.0354 0.025 Uiso 1 1 calc R
C3 C 0.8130(7) 0.4166(4) 0.10857(16) 0.0192(8) Uani 1 1 d .
H3A H 0.7427 0.3981 0.1412 0.023 Uiso 1 1 calc R
H3B H 0.8934 0.3399 0.0988 0.023 Uiso 1 1 calc R
C4 C 0.9699(7) 0.5256(4) 0.11746(17) 0.0216(9) Uani 1 1 d .
H4A H 0.8899 0.6022 0.1275 0.026 Uiso 1 1 calc R
H4B H 1.0737 0.5039 0.1464 0.026 Uiso 1 1 calc R
C5 C -0.0176(6) 0.0636(4) 0.09350(15) 0.0147(7) Uani 1 1 d .
C6 C -0.1585(7) 0.0288(4) 0.13706(15) 0.0179(8) Uani 1 1 d .
H6A H -0.3036 0.0652 0.1296 0.021 Uiso 1 1 calc R
H6B H -0.1739 -0.0646 0.1378 0.021 Uiso 1 1 calc R
C7 C -0.0773(7) 0.0731(5) 0.18988(16) 0.0213(9) Uani 1 1 d .
H7A H -0.0871 0.1667 0.1917 0.026 Uiso 1 1 calc R
H7B H 0.0761 0.0491 0.1956 0.026 Uiso 1 1 calc R
C8 C -0.2079(7) 0.0145(5) 0.23230(17) 0.0278(10) Uani 1 1 d .
H8A H -0.1984 -0.0792 0.2307 0.033 Uiso 1 1 calc R
H8B H -0.1483 0.0424 0.2666 0.033 Uiso 1 1 calc R
C9 C 0.4819(6) -0.1453(3) 0.07653(14) 0.0111(7) Uani 1 1 d .
C10 C 0.3489(6) -0.1539(4) 0.12335(15) 0.0148(7) Uani 1 1 d .
H10A H 0.1964 -0.1662 0.1116 0.018 Uiso 1 1 calc R
H10B H 0.3589 -0.0719 0.1419 0.018 Uiso 1 1 calc R
C11 C 0.4125(7) -0.2591(4) 0.16113(16) 0.0180(8) Uani 1 1 d .
H11A H 0.4013 -0.3418 0.1430 0.022 Uiso 1 1 calc R
H11B H 0.5645 -0.2472 0.1734 0.022 Uiso 1 1 calc R
C12 C 0.2717(7) -0.2618(4) 0.20728(16) 0.0203(8) Uani 1 1 d .
H12A H 0.1179 -0.2607 0.1953 0.024 Uiso 1 1 calc R
H12B H 0.2991 -0.3406 0.2273 0.024 Uiso 1 1 calc R
O1W O 0.3923(6) 0.2704(3) 0.17660(13) 0.0274(7) Uani 1 1 d D
H1W H 0.464(7) 0.205(4) 0.1922(19) 0.033 Uiso 1 1 d D
H2W H 0.292(6) 0.234(4) 0.1560(17) 0.033 Uiso 1 1 d D

loop_
_atom_site_aniso_label
_atom_site_aniso_U_11
_atom_site_aniso_U_22
_atom_site_aniso_U_33
_atom_site_aniso_U_23
_atom_site_aniso_U_13
_atom_site_aniso_U_12
Gd1 0.00903(8) 0.01103(9) 0.01196(9) 0.00019(7) 0.00255(5) 0.00035(7)
O1 0.0126(13) 0.0128(13) 0.0245(15) -0.0021(11) 0.0019(11) 0.0005(11)
O2 0.0124(13) 0.0136(14) 0.0268(16) -0.0022(11) 0.0021(11) -0.0002(10)
O3 0.0196(15) 0.0143(14) 0.0373(19) 0.0040(13) 0.0105(13) 0.0009(12)
O4 0.0157(13) 0.0150(13) 0.0142(13) -0.0009(11) 0.0034(10) -0.0023(11)
O5 0.0142(12) 0.0132(13) 0.0096(12) -0.0011(10) 0.0017(9) -0.0022(10)
O6 0.0256(17) 0.0314(19) 0.0322(19) 0.0015(15) 0.0138(14) -0.0021(15)
O7 0.0150(13) 0.0088(12) 0.0131(13) 0.0018(10) 0.0039(10) 0.0038(10)
O8 0.0161(13) 0.0150(13) 0.0162(14) 0.0036(11) 0.0036(10) 0.0019(11)
O9 0.0379(19) 0.0261(17) 0.0222(16) -0.0022(13) 0.0122(14) -0.0124(14)
O10 0.0155(13) 0.0177(14) 0.0181(14) 0.0005(11) 0.0034(11) 0.0021(11)
C1 0.0114(17) 0.0130(16) 0.0197(19) 0.0007(15) 0.0032(14) -0.0037(14)
C2 0.0146(19) 0.0158(19) 0.033(2) -0.0026(17) 0.0003(16) 0.0003(16)
C3 0.019(2) 0.0186(19) 0.020(2) -0.0006(16) 0.0025(15) -0.0042(16)
C4 0.0160(19) 0.021(2) 0.027(2) -0.0061(18) 0.0007(16) -0.0042(17)
C5 0.0129(17) 0.0163(18) 0.0152(18) 0.0026(15) 0.0032(14) 0.0054(15)
C6 0.0171(19) 0.023(2) 0.0142(18) 0.0008(16) 0.0073(14) -0.0033(16)
C7 0.019(2) 0.029(2) 0.017(2) -0.0031(17) 0.0040(15) -0.0059(18)
C8 0.024(2) 0.043(3) 0.018(2) -0.004(2) 0.0062(17) -0.008(2)
C9 0.0109(16) 0.0105(17) 0.0117(16) -0.0002(13) -0.0001(12) -0.0021(13)
C10 0.0146(17) 0.0142(18) 0.0164(18) 0.0026(14) 0.0067(14) 0.0019(14)
C11 0.0175(19) 0.020(2) 0.0169(19) 0.0037(16) 0.0039(15) 0.0010(16)
C12 0.022(2) 0.022(2) 0.0172(19) 0.0035(16) 0.0039(15) -0.0019(17)
O1W 0.0270(18) 0.0324(19) 0.0234(17) -0.0027(14) 0.0060(13) -0.0075(15)

loop_
_atom_type_symbol
_atom_type_description
_atom_type_scat_dispersion_real
_atom_type_scat_dispersion_imag
_atom_type_scat_source
C C -0.0020 0.0020 'WCROMER Program in WinGX L.Kissel & R.H.Pratt Acta Cryst A46 170 1990'
H H 0.0000 0.0000 'WCROMER Program in WinGX L.Kissel & R.H.Pratt Acta Cryst A46 170 1990'
O O -0.0041 0.0074 'WCROMER Program in WinGX L.Kissel & R.H.Pratt Acta Cryst A46 170 1990'
Gd Gd -0.2659 4.5393 'WCROMER Program in WinGX L.Kissel & R.H.Pratt Acta Cryst A46 170 1990'

loop_
_geom_angle_atom_site_label_1
_geom_angle_atom_site_label_2
_geom_angle_atom_site_label_3
_geom_angle
_geom_angle_site_symmetry_1
_geom_angle_site_symmetry_3
O10 Gd1 O7 154.12(9) . .
O10 Gd1 O5 75.94(10) . 3
O7 Gd1 O5 88.83(9) . 3
O10 Gd1 O8 80.27(9) . 3_655
O7 Gd1 O8 119.23(9) . 3_655
O5 Gd1 O8 83.60(9) 3 3_655
O10 Gd1 O1 123.56(10) . .
O7 Gd1 O1 78.96(9) . .
O5 Gd1 O1 151.56(9) 3 .
O8 Gd1 O1 80.28(10) 3_655 .
O10 Gd1 O4 87.43(9) . .
O7 Gd1 O4 81.40(9) . .
O5 Gd1 O4 118.10(9) 3 .
O8 Gd1 O4 151.70(9) 3_655 .
O1 Gd1 O4 85.62(9) . .
O10 Gd1 O2 72.08(10) . .
O7 Gd1 O2 125.24(9) . .
O5 Gd1 O2 145.93(9) 3 .
O8 Gd1 O2 79.78(10) 3_655 .
O1 Gd1 O2 52.52(9) . .
O4 Gd1 O2 72.18(9) . .
O10 Gd1 O7 128.33(9) . 3_655
O7 Gd1 O7 66.95(10) . 3_655
O5 Gd1 O7 79.08(9) 3 3_655
O8 Gd1 O7 52.38(9) 3_655 3_655
O1 Gd1 O7 72.51(9) . 3_655
O4 Gd1 O7 144.12(9) . 3_655
O2 Gd1 O7 112.30(9) . 3_655
O10 Gd1 O5 72.05(9) . .
O7 Gd1 O5 82.74(9) . .
O5 Gd1 O5 66.30(10) 3 .
O8 Gd1 O5 142.92(9) 3_655 .
O1 Gd1 O5 135.81(9) . .
O4 Gd1 O5 51.88(9) . .
O2 Gd1 O5 113.20(9) . .
O7 Gd1 O5 134.19(9) 3_655 .
O10 Gd1 C1 97.67(11) . .
O7 Gd1 C1 102.72(11) . .
O5 Gd1 C1 161.68(10) 3 .
O8 Gd1 C1 78.36(10) 3_655 .
O1 Gd1 C1 26.35(10) . .
O4 Gd1 C1 78.16(10) . .
O2 Gd1 C1 26.18(10) . .
O7 Gd1 C1 92.26(10) 3_655 .
O5 Gd1 C1 128.68(10) . .
O10 Gd1 C9 104.12(10) . 3_655
O7 Gd1 C9 93.48(10) . 3_655
O5 Gd1 C9 80.12(9) 3 3_655
O8 Gd1 C9 25.82(10) 3_655 3_655
O1 Gd1 C9 75.16(10) . 3_655
O4 Gd1 C9 160.74(10) . 3_655
O2 Gd1 C9 96.43(10) . 3_655
O7 Gd1 C9 26.56(9) 3_655 3_655
O5 Gd1 C9 146.22(9) . 3_655
C1 Gd1 C9 84.96(10) . 3_655
O10 Gd1 C5 78.95(10) . .
O7 Gd1 C5 81.02(10) . .
O5 Gd1 C5 92.62(11) 3 .
O8 Gd1 C5 159.18(10) 3_655 .
O1 Gd1 C5 110.42(11) . .
O4 Gd1 C5 25.51(10) . .
O2 Gd1 C5 92.54(11) . .
O7 Gd1 C5 146.90(10) 3_655 .
O5 Gd1 C5 26.37(10) . .
C1 Gd1 C5 103.11(11) . .
C9 Gd1 C5 171.02(11) 3_655 .
C1 O1 Gd1 95.0(2) . .
C1 O2 Gd1 93.6(2) . .
C4 O3 H3 109.5 . .
C5 O4 Gd1 96.4(2) . .
C5 O5 Gd1 154.0(3) . 3
C5 O5 Gd1 92.1(2) . .
Gd1 O5 Gd1 113.70(10) 3 .
C8 O6 H6 113(4) . .
C9 O7 Gd1 155.0(2) . .
C9 O7 Gd1 91.7(2) . 3_655
Gd1 O7 Gd1 113.05(10) . 3_655
C9 O8 Gd1 95.9(2) . 3_655
C12 O9 H9 109.5 . .
Gd1 O10 H10C 125.7 . .
Gd1 O10 H10D 112.0 . .
H10C O10 H10D 102.4 . .
O2 C1 O1 118.8(4) . .
O2 C1 C2 120.1(4) . .
O1 C1 C2 120.8(4) . .
O2 C1 Gd1 60.2(2) . .
O1 C1 Gd1 58.7(2) . .
C2 C1 Gd1 173.6(3) . .
C1 C2 C3 113.3(4) . .
C1 C2 H2A 108.9 . .
C3 C2 H2A 108.9 . .
C1 C2 H2B 108.9 . .
C3 C2 H2B 108.9 . .
H2A C2 H2B 107.7 . .
C4 C3 C2 112.2(4) . .
C4 C3 H3A 109.2 . .
C2 C3 H3A 109.2 . .
C4 C3 H3B 109.2 . .
C2 C3 H3B 109.2 . .
H3A C3 H3B 107.9 . .
O3 C4 C3 112.0(3) . .
O3 C4 H4A 109.2 . .
C3 C4 H4A 109.2 . .
O3 C4 H4B 109.2 . .
C3 C4 H4B 109.2 . .
H4A C4 H4B 107.9 . .
O4 C5 O5 119.7(3) . .
O4 C5 C6 122.2(4) . .
O5 C5 C6 118.2(4) . .
O4 C5 Gd1 58.12(19) . .
O5 C5 Gd1 61.53(19) . .
C6 C5 Gd1 178.8(3) . .
C7 C6 C5 115.0(3) . .
C7 C6 H6A 108.5 . .
C5 C6 H6A 108.5 . .
C7 C6 H6B 108.5 . .
C5 C6 H6B 108.5 . .
H6A C6 H6B 107.5 . .
C6 C7 C8 111.2(4) . .
C6 C7 H7A 109.4 . .
C8 C7 H7A 109.4 . .
C6 C7 H7B 109.4 . .
C8 C7 H7B 109.4 . .
H7A C7 H7B 108.0 . .
O6 C8 C7 109.6(4) . .
O6 C8 H8A 109.7 . .
C7 C8 H8A 109.7 . .
O6 C8 H8B 109.7 . .
C7 C8 H8B 109.7 . .
H8A C8 H8B 108.2 . .
O8 C9 O7 120.0(3) . .
O8 C9 C10 121.5(3) . .
O7 C9 C10 118.5(3) . .
O8 C9 Gd1 58.27(19) . 3_655
O7 C9 Gd1 61.71(18) . 3_655
C10 C9 Gd1 178.2(3) . 3_655
C9 C10 C11 115.3(3) . .
C9 C10 H10A 108.4 . .
C11 C10 H10A 108.4 . .
C9 C10 H10B 108.4 . .
C11 C10 H10B 108.4 . .
H10A C10 H10B 107.5 . .
C12 C11 C10 112.3(3) . .
C12 C11 H11A 109.1 . .
C10 C11 H11A 109.1 . .
C12 C11 H11B 109.1 . .
C10 C11 H11B 109.1 . .
H11A C11 H11B 107.9 . .
O9 C12 C11 109.5(3) . .
O9 C12 H12A 109.8 . .
C11 C12 H12A 109.8 . .
O9 C12 H12B 109.8 . .
C11 C12 H12B 109.8 . .
H12A C12 H12B 108.2 . .
H1W O1W H2W 105(3) . .

loop_
_geom_bond_atom_site_label_1
_geom_bond_atom_site_label_2
_geom_bond_distance
_geom_bond_site_symmetry_2
Gd1 O10 2.357(3) .
Gd1 O7 2.374(3) .
Gd1 O5 2.411(3) 3
Gd1 O8 2.446(3) 3_655
Gd1 O1 2.448(3) .
Gd1 O4 2.461(3) .
Gd1 O2 2.482(3) .
Gd1 O7 2.520(3) 3_655
Gd1 O5 2.533(3) .
Gd1 C1 2.855(4) .
Gd1 C9 2.860(4) 3_655
Gd1 C5 2.880(4) .
O1 C1 1.272(5) .
O2 C1 1.262(5) .
O3 C4 1.429(5) .
O3 H3 0.8400 .
O4 C5 1.248(5) .
O5 C5 1.280(5) .
O5 Gd1 2.411(3) 3
O6 C8 1.426(6) .
O6 H6 0.890(17) .
O7 C9 1.279(4) .
O7 Gd1 2.520(3) 3_655
O8 C9 1.252(4) .
O8 Gd1 2.446(3) 3_655
O9 C12 1.424(5) .
O9 H9 0.8400 .
O10 H10C 0.8864 .
O10 H10D 0.8908 .
C1 C2 1.501(6) .
C2 C3 1.526(6) .
C2 H2A 0.9900 .
C2 H2B 0.9900 .
C3 C4 1.517(6) .
C3 H3A 0.9900 .
C3 H3B 0.9900 .
C4 H4A 0.9900 .
C4 H4B 0.9900 .
C5 C6 1.509(5) .
C6 C7 1.509(6) .
C6 H6A 0.9900 .
C6 H6B 0.9900 .
C7 C8 1.529(6) .
C7 H7A 0.9900 .
C7 H7B 0.9900 .
C8 H8A 0.9900 .
C8 H8B 0.9900 .
C9 C10 1.505(5) .
C9 Gd1 2.860(4) 3_655
C10 C11 1.519(5) .
C10 H10A 0.9900 .
C10 H10B 0.9900 .
C11 C12 1.518(5) .
C11 H11A 0.9900 .
C11 H11B 0.9900 .
C12 H12A 0.9900 .
C12 H12B 0.9900 .
O1W H1W 0.904(19) .
O1W H2W 0.888(19) .

loop_
_geom_hbond_atom_site_label_D
_geom_hbond_atom_site_label_H
_geom_hbond_atom_site_label_A
_geom_hbond_distance_DH
_geom_hbond_distance_HA
_geom_hbond_distance_DA
_geom_hbond_angle_DHA
_geom_hbond_site_symmetry_A
O10 H10D O1 0.89 2.37 2.738(4) 104.9 1_455
O10 H10C O3 0.89 1.91 2.657(4) 141.6 3_665
O1W H2W O4 0.888(19) 1.98(2) 2.846(4) 164(5) .
O1W H1W O6 0.904(19) 1.93(2) 2.822(5) 171(5) 1_655
O6 H6 O9 0.890(17) 1.880(17) 2.731(5) 159(5) 1_455
O9 H9 O1W 0.84 1.93 2.720(5) 155.3 2_545
O3 H3 O2 0.84 1.87 2.713(4) 174.9 1_655

loop_
_geom_torsion_atom_site_label_1
_geom_torsion_atom_site_label_2
_geom_torsion_atom_site_label_3
_geom_torsion_atom_site_label_4
_geom_torsion
_geom_torsion_site_symmetry_1
_geom_torsion_site_symmetry_4
O10 Gd1 O1 C1 12.0(3) . .
O7 Gd1 O1 C1 -154.1(2) . .
O5 Gd1 O1 C1 139.8(2) 3 .
O8 Gd1 O1 C1 83.4(2) 3_655 .
O4 Gd1 O1 C1 -72.0(2) . .
O2 Gd1 O1 C1 -1.1(2) . .
O7 Gd1 O1 C1 136.8(2) 3_655 .
O5 Gd1 O1 C1 -86.7(3) . .
C9 Gd1 O1 C1 109.3(2) 3_655 .
C5 Gd1 O1 C1 -78.1(2) . .
O10 Gd1 O2 C1 -167.4(3) . .
O7 Gd1 O2 C1 34.3(3) . .
O5 Gd1 O2 C1 -146.4(2) 3 .
O8 Gd1 O2 C1 -84.4(2) 3_655 .
O1 Gd1 O2 C1 1.2(2) . .
O4 Gd1 O2 C1 99.5(2) . .
O7 Gd1 O2 C1 -42.5(3) 3_655 .
O5 Gd1 O2 C1 132.0(2) . .
C9 Gd1 O2 C1 -64.6(2) 3_655 .
C5 Gd1 O2 C1 115.1(2) . .
O10 Gd1 O4 C5 69.4(2) . .
O7 Gd1 O4 C5 -87.1(2) . .
O5 Gd1 O4 C5 -3.1(3) 3 .
O8 Gd1 O4 C5 133.3(3) 3_655 .
O1 Gd1 O4 C5 -166.6(2) . .
O2 Gd1 O4 C5 141.4(2) . .
O7 Gd1 O4 C5 -114.9(2) 3_655 .
O5 Gd1 O4 C5 0.3(2) . .
C1 Gd1 O4 C5 167.8(3) . .
C9 Gd1 O4 C5 -162.9(3) 3_655 .
O10 Gd1 O5 C5 -101.5(2) . .
O7 Gd1 O5 C5 84.4(2) . .
O5 Gd1 O5 C5 176.3(3) 3 .
O8 Gd1 O5 C5 -145.2(2) 3_655 .
O1 Gd1 O5 C5 18.5(3) . .
O4 Gd1 O5 C5 -0.3(2) . .
O2 Gd1 O5 C5 -40.9(2) . .
O7 Gd1 O5 C5 132.0(2) 3_655 .
C1 Gd1 O5 C5 -16.1(3) . .
C9 Gd1 O5 C5 169.8(2) 3_655 .
O10 Gd1 O5 Gd1 82.14(12) . 3
O7 Gd1 O5 Gd1 -91.91(12) . 3
O5 Gd1 O5 Gd1 0.0 3 3
O8 Gd1 O5 Gd1 38.5(2) 3_655 3
O1 Gd1 O5 Gd1 -157.83(10) . 3
O4 Gd1 O5 Gd1 -176.66(17) . 3
O2 Gd1 O5 Gd1 142.76(11) . 3
O7 Gd1 O5 Gd1 -44.32(17) 3_655 3
C1 Gd1 O5 Gd1 167.58(12) . 3
C9 Gd1 O5 Gd1 -6.5(2) 3_655 3
C5 Gd1 O5 Gd1 -176.3(3) . 3
O10 Gd1 O7 C9 -40.7(7) . .
O5 Gd1 O7 C9 -93.9(6) 3 .
O8 Gd1 O7 C9 -175.9(6) 3_655 .
O1 Gd1 O7 C9 111.9(6) . .
O4 Gd1 O7 C9 24.7(6) . .
O2 Gd1 O7 C9 85.6(6) . .
O7 Gd1 O7 C9 -172.6(7) 3_655 .
O5 Gd1 O7 C9 -27.7(6) . .
C1 Gd1 O7 C9 100.4(6) . .
C9 Gd1 O7 C9 -174.0(5) 3_655 .
C5 Gd1 O7 C9 -1.1(6) . .
O10 Gd1 O7 Gd1 131.83(19) . 3_655
O5 Gd1 O7 Gd1 78.62(11) 3 3_655
O8 Gd1 O7 Gd1 -3.37(16) 3_655 3_655
O1 Gd1 O7 Gd1 -75.54(12) . 3_655
O4 Gd1 O7 Gd1 -162.72(12) . 3_655
O2 Gd1 O7 Gd1 -101.79(13) . 3_655
O7 Gd1 O7 Gd1 0.0 3_655 3_655
O5 Gd1 O7 Gd1 144.87(12) . 3_655
C1 Gd1 O7 Gd1 -87.02(13) . 3_655
C9 Gd1 O7 Gd1 -1.40(12) 3_655 3_655
C5 Gd1 O7 Gd1 171.46(14) . 3_655
Gd1 O2 C1 O1 -2.0(4) . .
Gd1 O2 C1 C2 172.7(3) . .
Gd1 O1 C1 O2 2.0(4) . .
Gd1 O1 C1 C2 -172.6(3) . .
O10 Gd1 C1 O2 12.1(2) . .
O7 Gd1 C1 O2 -151.8(2) . .
O5 Gd1 C1 O2 80.2(4) 3 .
O8 Gd1 C1 O2 90.5(2) 3_655 .
O1 Gd1 C1 O2 -177.9(4) . .
O4 Gd1 C1 O2 -73.6(2) . .
O7 Gd1 C1 O2 141.3(2) 3_655 .
O5 Gd1 C1 O2 -61.0(3) . .
C9 Gd1 C1 O2 115.7(2) 3_655 .
C5 Gd1 C1 O2 -68.2(2) . .
O10 Gd1 C1 O1 -169.9(2) . .
O7 Gd1 C1 O1 26.1(2) . .
O5 Gd1 C1 O1 -101.8(4) 3 .
O8 Gd1 C1 O1 -91.6(2) 3_655 .
O4 Gd1 C1 O1 104.3(2) . .
O2 Gd1 C1 O1 177.9(4) . .
O7 Gd1 C1 O1 -40.8(2) 3_655 .
O5 Gd1 C1 O1 116.9(2) . .
C9 Gd1 C1 O1 -66.3(2) 3_655 .
C5 Gd1 C1 O1 109.7(2) . .
O2 C1 C2 C3 141.6(4) . .
O1 C1 C2 C3 -43.8(5) . .
C1 C2 C3 C4 171.2(4) . .
C2 C3 C4 O3 -61.8(5) . .
Gd1 O4 C5 O5 -0.6(4) . .
Gd1 O4 C5 C6 178.7(3) . .
Gd1 O5 C5 O4 172.9(4) 3 .
Gd1 O5 C5 O4 0.6(4) . .
Gd1 O5 C5 C6 -6.4(8) 3 .
Gd1 O5 C5 C6 -178.7(3) . .
Gd1 O5 C5 Gd1 172.3(6) 3 .
O10 Gd1 C5 O4 -107.6(2) . .
O7 Gd1 C5 O4 88.8(2) . .
O5 Gd1 C5 O4 177.2(2) 3 .
O8 Gd1 C5 O4 -103.9(3) 3_655 .
O1 Gd1 C5 O4 14.2(3) . .
O2 Gd1 C5 O4 -36.5(2) . .
O7 Gd1 C5 O4 103.3(3) 3_655 .
O5 Gd1 C5 O4 -179.4(4) . .
C1 Gd1 C5 O4 -12.2(3) . .
O10 Gd1 C5 O5 71.8(2) . .
O7 Gd1 C5 O5 -91.8(2) . .
O5 Gd1 C5 O5 -3.4(3) 3 .
O8 Gd1 C5 O5 75.5(4) 3_655 .
O1 Gd1 C5 O5 -166.3(2) . .
O4 Gd1 C5 O5 179.4(4) . .
O2 Gd1 C5 O5 143.0(2) . .
O7 Gd1 C5 O5 -77.3(3) 3_655 .
C1 Gd1 C5 O5 167.2(2) . .
O4 C5 C6 C7 -8.4(6) . .
O5 C5 C6 C7 170.9(4) . .
C5 C6 C7 C8 -170.2(4) . .
C6 C7 C8 O6 -61.5(5) . .
Gd1 O8 C9 O7 1.1(4) 3_655 .
Gd1 O8 C9 C10 -177.9(3) 3_655 .
Gd1 O7 C9 O8 172.1(4) . .
Gd1 O7 C9 O8 -1.0(4) 3_655 .
Gd1 O7 C9 C10 -8.8(8) . .
Gd1 O7 C9 C10 178.0(3) 3_655 .
Gd1 O7 C9 Gd1 173.2(6) . 3_655
O8 C9 C10 C11 3.7(5) . .
O7 C9 C10 C11 -175.3(3) . .
C9 C10 C11 C12 179.9(3) . .
C10 C11 C12 O9 -70.2(5) . .
